data_7156827
loop_
_publ_author_name
'Lv, Fan'
'Yu, Yang'
'Hao, Erhong'
'Yu, Changjiang'
'Wang, Hua'
'Boens, No\"el'
'Jiao, Lijuan'

_publ_section_title
;
 Highly regioselective \a-formylation and \a-acylation of BODIPY dyes via
 tandem cross-dehydrogenative coupling with in situ deprotection.
;
_journal_issue 20
_journal_name_full 'Organic & biomolecular chemistry'
_journal_page_first 5121
_journal_page_last 5128
_journal_paper_doi 10.1039/c9ob00927b
_journal_volume 17
_journal_year 2019
_chemical_formula_sum 'C19 H17 B F2 N2 O'
_chemical_formula_weight 338.16
_space_group_IT_number 15
_space_group_name_Hall '-C 2yc'
_space_group_name_H-M_alt 'C 1 2/c 1'
_symmetry_cell_setting monoclinic
_symmetry_space_group_name_Hall '-C 2yc'
_symmetry_space_group_name_H-M 'C 1 2/c 1'
_atom_sites_solution_hydrogens geom
_atom_sites_solution_primary direct
_atom_sites_solution_secondary difmap
_audit_creation_method SHELXL-97
_audit_update_record
;
2017-12-18 deposited with the CCDC.    2019-05-02 downloaded from the CCDC.
;
_cell_angle_alpha 90.00
_cell_angle_beta 120.507(6)
_cell_angle_gamma 90.00
_cell_formula_units_Z 8
_cell_length_a 23.533(2)
_cell_length_b 10.2022(11)
_cell_length_c 16.6772(18)
_cell_measurement_reflns_used 5605
_cell_measurement_temperature 293(2)
_cell_measurement_theta_max 27.51
_cell_measurement_theta_min 2.23
_cell_volume 3449.7(6)
_computing_cell_refinement 'Bruker SMART'
_computing_data_collection 'Bruker SMART'
_computing_data_reduction 'Bruker SAINT'
_computing_molecular_graphics 'Bruker SHELXTL'
_computing_publication_material 'Bruker SHELXTL'
_computing_structure_refinement 'SHELXL-97 (Sheldrick, 1997)'
_computing_structure_solution 'SHELXS-97 (Sheldrick, 1990)'
_diffrn_ambient_temperature 293(2)
_diffrn_measured_fraction_theta_full 0.987
_diffrn_measured_fraction_theta_max 0.987
_diffrn_measurement_device_type 'CCD area detector'
_diffrn_measurement_method 'phi and omega scans'
_diffrn_radiation_monochromator graphite
_diffrn_radiation_source 'fine-focus sealed tube'
_diffrn_radiation_type MoK\a
_diffrn_radiation_wavelength 0.71073
_diffrn_reflns_av_R_equivalents 0.0372
_diffrn_reflns_av_sigmaI/netI 0.0311
_diffrn_reflns_limit_h_max 30
_diffrn_reflns_limit_h_min -30
_diffrn_reflns_limit_k_max 13
_diffrn_reflns_limit_k_min -13
_diffrn_reflns_limit_l_max 21
_diffrn_reflns_limit_l_min -21
_diffrn_reflns_number 18897
_diffrn_reflns_theta_full 27.53
_diffrn_reflns_theta_max 27.53
_diffrn_reflns_theta_min 2.01
_exptl_absorpt_coefficient_mu 0.095
_exptl_absorpt_correction_T_max 0.9812
_exptl_absorpt_correction_T_min 0.9803
_exptl_absorpt_correction_type multi-scan
_exptl_crystal_colour colorless
_exptl_crystal_density_diffrn 1.302
_exptl_crystal_density_method 'not measured'
_exptl_crystal_description block
_exptl_crystal_F_000 1408
_exptl_crystal_size_max 0.21
_exptl_crystal_size_mid 0.21
_exptl_crystal_size_min 0.20
_refine_diff_density_max 0.355
_refine_diff_density_min -0.225
_refine_diff_density_rms 0.041
_refine_ls_extinction_method none
_refine_ls_goodness_of_fit_ref 1.039
_refine_ls_hydrogen_treatment mixed
_refine_ls_matrix_type full
_refine_ls_number_parameters 229
_refine_ls_number_reflns 3937
_refine_ls_number_restraints 0
_refine_ls_restrained_S_all 1.039
_refine_ls_R_factor_all 0.0956
_refine_ls_R_factor_gt 0.0609
_refine_ls_shift/su_max 0.003
_refine_ls_shift/su_mean 0.000
_refine_ls_structure_factor_coef Fsqd
_refine_ls_weighting_details 'calc w=1/[\s^2^(Fo^2^)+(0.0692P)^2^+3.2108P] where P=(Fo^2^+2Fc^2^)/3'
_refine_ls_weighting_scheme calc
_refine_ls_wR_factor_gt 0.1484
_refine_ls_wR_factor_ref 0.1661
_reflns_number_gt 2591
_reflns_number_total 3937
_reflns_threshold_expression >2sigma(I)
_cod_data_source_file c9ob00927b2.cif
_cod_data_source_block 060526a
_cod_depositor_comments
;
The following automatic conversions were performed:

'_symmetry_cell_setting' value 'Monoclinic' changed to 'monoclinic'
according to
/home/data/users/saulius/crontab/automatic-downloads/rss-feeds/RSC/lib/dictionaries/cif_core.dic
dictionary named 'cif_core.dic' version 2.4.2 from 2011-04-26.

Automatic conversion script
Id: cif_fix_values 4973 2017-02-22 13:04:09Z antanas 

 Adding full bibliography for 7156827--7156830.cif.
;
_cod_original_sg_symbol_H-M C2/c
_cod_database_code 7156827

loop_
_symmetry_equiv_pos_as_xyz
'x, y, z'
'-x, y, -z+1/2'
'x+1/2, y+1/2, z'
'-x+1/2, y+1/2, -z+1/2'
'-x, -y, -z'
'x, -y, z-1/2'
'-x+1/2, -y+1/2, -z'
'x+1/2, -y+1/2, z-1/2'

loop_
_atom_site_label
_atom_site_type_symbol
_atom_site_fract_x
_atom_site_fract_y
_atom_site_fract_z
_atom_site_U_iso_or_equiv
_atom_site_adp_type
_atom_site_occupancy
_atom_site_symmetry_multiplicity
_atom_site_calc_flag
_atom_site_refinement_flags
F2 F 0.15055(7) 0.20729(16) -0.03574(9) 0.0670(4) Uani 1 1 d .
F1 F 0.16222(7) 0.02173(14) 0.04543(10) 0.0654(4) Uani 1 1 d .
N2 N 0.08451(8) 0.18080(17) 0.03666(11) 0.0429(4) Uani 1 1 d .
N1 N 0.20418(9) 0.22334(19) 0.12994(12) 0.0448(4) Uani 1 1 d .
C6 C 0.07874(10) 0.2238(2) 0.11078(14) 0.0421(5) Uani 1 1 d .
C4 C 0.19491(11) 0.2719(2) 0.20077(14) 0.0424(5) Uani 1 1 d .
C11 C 0.12818(11) 0.3167(2) 0.27388(15) 0.0437(5) Uani 1 1 d .
C5 C 0.13410(11) 0.2693(2) 0.19373(14) 0.0410(5) Uani 1 1 d .
C9 C 0.02254(11) 0.1533(2) -0.03465(16) 0.0495(6) Uani 1 1 d .
C12 C 0.10280(12) 0.4414(2) 0.27190(16) 0.0504(6) Uani 1 1 d .
C16 C 0.15145(11) 0.2371(2) 0.35307(15) 0.0469(5) Uani 1 1 d .
B1 B 0.15063(13) 0.1550(3) 0.04034(17) 0.0445(6) Uani 1 1 d .
C15 C 0.15009(12) 0.2861(2) 0.42946(16) 0.0540(6) Uani 1 1 d .
H15 H 0.1652 0.2336 0.4820 0.065 Uiso 1 1 calc R
C3 C 0.25597(12) 0.3242(2) 0.27033(16) 0.0534(6) Uani 1 1 d .
H3 H 0.2644 0.3630 0.3258 0.064 Uiso 1 1 calc R
O1 O -0.04540(10) 0.0961(3) -0.19117(14) 0.0910(7) Uani 1 1 d .
C7 C 0.01235(12) 0.2208(2) 0.08470(17) 0.0534(6) Uani 1 1 d .
H7 H -0.0052 0.2438 0.1217 0.064 Uiso 1 1 calc R
C1 C 0.26668(11) 0.2445(3) 0.15498(17) 0.0571(6) Uani 1 1 d .
H1 H 0.2856 0.2208 0.1199 0.068 Uiso 1 1 calc R
C13 C 0.10329(13) 0.4853(2) 0.35088(17) 0.0584(7) Uani 1 1 d .
H13 H 0.0870 0.5685 0.3503 0.070 Uiso 1 1 calc R
C2 C 0.30012(12) 0.3074(3) 0.24135(18) 0.0605(7) Uani 1 1 d .
H2 H 0.3442 0.3329 0.2730 0.073 Uiso 1 1 calc R
C8 C -0.02242(12) 0.1776(3) -0.00581(18) 0.0588(7) Uani 1 1 d .
H8 H -0.0679 0.1665 -0.0414 0.071 Uiso 1 1 calc R
C19 C 0.17646(14) 0.1004(3) 0.35620(18) 0.0622(7) Uani 1 1 d .
H19A H 0.1897 0.0617 0.4157 0.093 Uiso 1 1 calc R
H19B H 0.2135 0.1036 0.3470 0.093 Uiso 1 1 calc R
H19C H 0.1421 0.0485 0.3079 0.093 Uiso 1 1 calc R
C10 C 0.00946(13) 0.1069(3) -0.12532(17) 0.0643(7) Uani 1 1 d .
H10 H 0.0450 0.0848 -0.1324 0.077 Uiso 1 1 calc R
C14 C 0.12710(13) 0.4101(3) 0.43036(17) 0.0572(6) Uani 1 1 d .
C18 C 0.12790(18) 0.4622(3) 0.5157(2) 0.0793(9) Uani 1 1 d .
H18A H 0.1343 0.3911 0.5571 0.119 Uiso 1 1 calc R
H18B H 0.0867 0.5047 0.4974 0.119 Uiso 1 1 calc R
H18C H 0.1632 0.5242 0.5467 0.119 Uiso 1 1 calc R
C17 C 0.07760(16) 0.5304(3) 0.18817(19) 0.0724(8) Uani 1 1 d .
H17A H 0.0624 0.6111 0.2004 0.109 Uiso 1 1 calc R
H17B H 0.0418 0.4883 0.1350 0.109 Uiso 1 1 calc R
H17C H 0.1126 0.5483 0.1760 0.109 Uiso 1 1 calc R

loop_
_atom_site_aniso_label
_atom_site_aniso_U_11
_atom_site_aniso_U_22
_atom_site_aniso_U_33
_atom_site_aniso_U_23
_atom_site_aniso_U_13
_atom_site_aniso_U_12
F2 0.0726(10) 0.0926(12) 0.0398(7) 0.0036(7) 0.0314(7) 0.0022(8)
F1 0.0684(9) 0.0540(9) 0.0654(9) -0.0090(7) 0.0278(8) 0.0138(7)
N2 0.0450(10) 0.0441(10) 0.0321(9) -0.0053(8) 0.0142(8) 0.0027(8)
N1 0.0444(10) 0.0541(11) 0.0355(9) 0.0017(8) 0.0199(8) 0.0028(8)
C6 0.0452(12) 0.0423(12) 0.0380(11) -0.0013(9) 0.0206(9) 0.0009(9)
C4 0.0483(12) 0.0450(12) 0.0323(10) -0.0018(9) 0.0194(9) -0.0043(10)
C11 0.0515(12) 0.0450(12) 0.0395(11) -0.0083(9) 0.0268(10) -0.0098(10)
C5 0.0532(12) 0.0359(11) 0.0353(11) 0.0004(9) 0.0235(10) -0.0017(9)
C9 0.0450(12) 0.0478(13) 0.0427(12) -0.0041(10) 0.0128(10) 0.0057(10)
C12 0.0685(15) 0.0447(13) 0.0471(13) -0.0043(10) 0.0360(12) -0.0051(11)
C16 0.0546(13) 0.0484(13) 0.0387(11) -0.0044(10) 0.0244(10) -0.0096(10)
B1 0.0494(14) 0.0492(15) 0.0321(12) -0.0015(10) 0.0187(11) 0.0058(11)
C15 0.0694(16) 0.0590(15) 0.0386(12) -0.0025(11) 0.0310(12) -0.0123(12)
C3 0.0567(14) 0.0563(14) 0.0390(12) -0.0022(11) 0.0182(11) -0.0099(11)
O1 0.0606(12) 0.1245(19) 0.0559(11) -0.0273(12) 0.0062(10) 0.0034(12)
C7 0.0507(13) 0.0576(15) 0.0541(14) -0.0041(11) 0.0281(12) 0.0015(11)
C1 0.0472(13) 0.0754(17) 0.0523(14) 0.0059(13) 0.0279(12) 0.0050(12)
C13 0.0798(18) 0.0488(14) 0.0611(16) -0.0096(12) 0.0463(14) -0.0048(12)
C2 0.0458(13) 0.0750(18) 0.0525(15) 0.0017(13) 0.0189(12) -0.0104(12)
C8 0.0420(12) 0.0627(16) 0.0574(15) -0.0065(12) 0.0148(12) -0.0012(11)
C19 0.0840(18) 0.0529(15) 0.0508(14) 0.0031(12) 0.0351(14) 0.0028(13)
C10 0.0549(15) 0.0731(18) 0.0449(13) -0.0133(13) 0.0108(12) 0.0050(13)
C14 0.0766(17) 0.0602(16) 0.0504(14) -0.0160(12) 0.0436(13) -0.0183(13)
C18 0.118(3) 0.080(2) 0.0635(17) -0.0226(15) 0.0626(18) -0.0171(18)
C17 0.111(2) 0.0529(15) 0.0657(17) 0.0077(13) 0.0538(17) 0.0101(15)

loop_
_atom_type_symbol
_atom_type_description
_atom_type_scat_dispersion_real
_atom_type_scat_dispersion_imag
_atom_type_scat_source
C C 0.0033 0.0016 'International Tables Vol C Tables 4.2.6.8 and 6.1.1.4'
H H 0.0000 0.0000 'International Tables Vol C Tables 4.2.6.8 and 6.1.1.4'
B B 0.0013 0.0007 'International Tables Vol C Tables 4.2.6.8 and 6.1.1.4'
F F 0.0171 0.0103 'International Tables Vol C Tables 4.2.6.8 and 6.1.1.4'
N N 0.0061 0.0033 'International Tables Vol C Tables 4.2.6.8 and 6.1.1.4'
O O 0.0106 0.0060 'International Tables Vol C Tables 4.2.6.8 and 6.1.1.4'

loop_
_geom_angle_atom_site_label_1
_geom_angle_atom_site_label_2
_geom_angle_atom_site_label_3
_geom_angle
C9 N2 C6 107.36(18)
C9 N2 B1 127.44(18)
C6 N2 B1 124.87(17)
C1 N1 C4 107.47(19)
C1 N1 B1 127.33(19)
C4 N1 B1 125.19(18)
N2 C6 C7 108.51(19)
N2 C6 C5 121.31(19)
C7 C6 C5 130.0(2)
C5 C4 N1 121.58(19)
C5 C4 C3 131.0(2)
N1 C4 C3 107.32(19)
C12 C11 C16 120.5(2)
C12 C11 C5 120.4(2)
C16 C11 C5 119.1(2)
C4 C5 C6 119.47(19)
C4 C5 C11 118.91(19)
C6 C5 C11 121.61(19)
N2 C9 C8 109.1(2)
N2 C9 C10 122.7(2)
C8 C9 C10 128.3(2)
C13 C12 C11 118.3(2)
C13 C12 C17 119.6(2)
C11 C12 C17 122.1(2)
C15 C16 C11 118.5(2)
C15 C16 C19 119.6(2)
C11 C16 C19 121.9(2)
F2 B1 F1 110.28(19)
F2 B1 N1 109.6(2)
F1 B1 N1 110.24(19)
F2 B1 N2 111.50(18)
F1 B1 N2 109.5(2)
N1 B1 N2 105.71(17)
C14 C15 C16 122.3(2)
C14 C15 H15 118.9
C16 C15 H15 118.9
C2 C3 C4 107.6(2)
C2 C3 H3 126.2
C4 C3 H3 126.2
C8 C7 C6 107.3(2)
C8 C7 H7 126.3
C6 C7 H7 126.3
N1 C1 C2 110.7(2)
N1 C1 H1 124.7
C2 C1 H1 124.7
C14 C13 C12 122.4(2)
C14 C13 H13 118.8
C12 C13 H13 118.8
C3 C2 C1 107.0(2)
C3 C2 H2 126.5
C1 C2 H2 126.5
C7 C8 C9 107.7(2)
C7 C8 H8 126.1
C9 C8 H8 126.1
C16 C19 H19A 109.5
C16 C19 H19B 109.5
H19A C19 H19B 109.5
C16 C19 H19C 109.5
H19A C19 H19C 109.5
H19B C19 H19C 109.5
O1 C10 C9 122.7(3)
O1 C10 H10 118.7
C9 C10 H10 118.7
C15 C14 C13 118.0(2)
C15 C14 C18 121.1(2)
C13 C14 C18 120.9(3)
C14 C18 H18A 109.5
C14 C18 H18B 109.5
H18A C18 H18B 109.5
C14 C18 H18C 109.5
H18A C18 H18C 109.5
H18B C18 H18C 109.5
C12 C17 H17A 109.5
C12 C17 H17B 109.5
H17A C17 H17B 109.5
C12 C17 H17C 109.5
H17A C17 H17C 109.5
H17B C17 H17C 109.5

loop_
_geom_bond_atom_site_label_1
_geom_bond_atom_site_label_2
_geom_bond_distance
F2 B1 1.376(3)
F1 B1 1.380(3)
N2 C9 1.363(3)
N2 C6 1.382(3)
N2 B1 1.549(3)
N1 C1 1.327(3)
N1 C4 1.396(3)
N1 B1 1.548(3)
C6 C7 1.393(3)
C6 C5 1.413(3)
C4 C5 1.375(3)
C4 C3 1.415(3)
C11 C12 1.398(3)
C11 C16 1.404(3)
C11 C5 1.493(3)
C9 C8 1.389(3)
C9 C10 1.460(3)
C12 C13 1.386(3)
C12 C17 1.512(3)
C16 C15 1.384(3)
C16 C19 1.504(3)
C15 C14 1.379(4)
C15 H15 0.9300
C3 C2 1.361(4)
C3 H3 0.9300
O1 C10 1.202(3)
C7 C8 1.374(3)
C7 H7 0.9300
C1 C2 1.398(4)
C1 H1 0.9300
C13 C14 1.381(4)
C13 H13 0.9300
C2 H2 0.9300
C8 H8 0.9300
C19 H19A 0.9600
C19 H19B 0.9600
C19 H19C 0.9600
C10 H10 0.9300
C14 C18 1.510(3)
C18 H18A 0.9600
C18 H18B 0.9600
C18 H18C 0.9600
C17 H17A 0.9600
C17 H17B 0.9600
C17 H17C 0.9600

loop_
_geom_torsion_atom_site_label_1
_geom_torsion_atom_site_label_2
_geom_torsion_atom_site_label_3
_geom_torsion_atom_site_label_4
_geom_torsion
C9 N2 C6 C7 0.8(2)
B1 N2 C6 C7 -173.0(2)
C9 N2 C6 C5 -175.4(2)
B1 N2 C6 C5 10.8(3)
C1 N1 C4 C5 177.3(2)
B1 N1 C4 C5 -3.9(3)
C1 N1 C4 C3 0.1(3)
B1 N1 C4 C3 178.9(2)
N1 C4 C5 C6 -3.8(3)
C3 C4 C5 C6 172.6(2)
N1 C4 C5 C11 177.03(19)
C3 C4 C5 C11 -6.6(4)
N2 C6 C5 C4 0.5(3)
C7 C6 C5 C4 -174.8(2)
N2 C6 C5 C11 179.63(19)
C7 C6 C5 C11 4.3(4)
C12 C11 C5 C4 101.7(3)
C16 C11 C5 C4 -75.1(3)
C12 C11 C5 C6 -77.4(3)
C16 C11 C5 C6 105.7(2)
C6 N2 C9 C8 -0.5(3)
B1 N2 C9 C8 173.1(2)
C6 N2 C9 C10 179.1(2)
B1 N2 C9 C10 -7.3(4)
C16 C11 C12 C13 2.1(3)
C5 C11 C12 C13 -174.8(2)
C16 C11 C12 C17 179.7(2)
C5 C11 C12 C17 2.8(4)
C12 C11 C16 C15 -1.5(3)
C5 C11 C16 C15 175.4(2)
C12 C11 C16 C19 177.4(2)
C5 C11 C16 C19 -5.7(3)
C1 N1 B1 F2 -48.8(3)
C4 N1 B1 F2 132.7(2)
C1 N1 B1 F1 72.7(3)
C4 N1 B1 F1 -105.8(2)
C1 N1 B1 N2 -169.1(2)
C4 N1 B1 N2 12.4(3)
C9 N2 B1 F2 52.7(3)
C6 N2 B1 F2 -134.8(2)
C9 N2 B1 F1 -69.6(3)
C6 N2 B1 F1 102.9(2)
C9 N2 B1 N1 171.7(2)
C6 N2 B1 N1 -15.8(3)
C11 C16 C15 C14 -0.4(4)
C19 C16 C15 C14 -179.3(2)
C5 C4 C3 C2 -176.6(2)
N1 C4 C3 C2 0.2(3)
N2 C6 C7 C8 -0.8(3)
C5 C6 C7 C8 175.0(2)
C4 N1 C1 C2 -0.4(3)
B1 N1 C1 C2 -179.1(2)
C11 C12 C13 C14 -0.8(4)
C17 C12 C13 C14 -178.4(3)
C4 C3 C2 C1 -0.4(3)
N1 C1 C2 C3 0.5(3)
C6 C7 C8 C9 0.4(3)
N2 C9 C8 C7 0.1(3)
C10 C9 C8 C7 -179.5(3)
N2 C9 C10 O1 -171.8(3)
C8 C9 C10 O1 7.7(5)
C16 C15 C14 C13 1.6(4)
C16 C15 C14 C18 -178.3(2)
C12 C13 C14 C15 -1.0(4)
C12 C13 C14 C18 178.9(2)

loop_
_cod_changelog_entry_id
_cod_changelog_entry_author
_cod_changelog_entry_date
_cod_changelog_entry_text
1 'Vaitkus, Antanas' 2024-04-22T15:36:52+03:00
;
 Updated bibliographic information.
;
